data_4124116
loop_
_publ_author_name
'Yang, X.'
'Camblor, M.A.'
'Olson, D.H.'
'Liu, H.'
'Lee, Y.'

_publ_section_title
;
 Synthesis and crystal structure of as-synthesized and calcined silica
 zeolite ITQ-12
;
_journal_name_full 'Journal of the American Chemical Society'
_journal_page_first 10403
_journal_page_last 10409
_journal_volume 126
_journal_year 2004
_chemical_formula_sum 'C10 F2 N4 O48 Si24'
_chemical_name_systematic 'C11.5 N4 H22 F2 (Si24 O48)'
_space_group_IT_number 8
_symmetry_space_group_name_Hall 'C -2y'
_symmetry_space_group_name_H-M 'C 1 m 1'
_cell_angle_alpha 90
_cell_angle_beta 105.9353
_cell_angle_gamma 90
_cell_formula_units_Z 1
_cell_length_a 10.44783
_cell_length_b 14.9854
_cell_length_c 8.83659
_cell_volume 1330.335
_citation_journal_id_ASTM JACSAT
_cod_data_source_file Yang_JACSAT_2004_568.cif
_cod_data_source_block C10F2N4O48Si24
_cod_database_code 4124116

loop_
_symmetry_equiv_pos_as_xyz
x,y,z
x,-y,z
x+1/2,y+1/2,z
x+1/2,-y+1/2,z

loop_
_atom_site_label
_atom_site_type_symbol
_atom_site_fract_x
_atom_site_fract_y
_atom_site_fract_z
_atom_site_occupancy
_atom_site_U_iso_or_equiv
O3 O-2 0.689 0.3869 0.509 1 0.0
O1 O-2 0.659 0.3296 0.229 1 0.0
O10 O-2 -0.619 0.5 -0.247 1 0.0
O6 O-2 0.505 0.2238 0.003 1 0.0
Si6 Si+4 -0.591 0.3989 -0.29 1 0.0
O7 O-2 0.817 0.3448 0.806 1 0.0
N1 N-3 0.504 0.0848 0.516 0.5 0.0
Si2 Si+4 0.697 0.4012 0.693 1 0.0
O9 O-2 -0.8 0.3288 -0.743 1 0.0
N2 N-3 0.482 -0.0531 0.435 0.5 0.0
C5 C+3 0.482 -0.152 0.434 0.5 0.0
Si1 Si+4 0.649 0.2435 0.12 1 0.0
Si3 Si+4 0.598 0.3984 0.331 1 0.0
O11 O-2 -0.646 0.3424 -0.167 1 0.0
C1 C+3 0.518 -0.0008 0.564 0.5 0.0
O14 O-2 -0.729 0.5 -0.697 1 0.0
O5 O-2 0.753 0.5 0.738 1 0.0
F1 F-1 0.5 0.5 0.5 1 0.0
O13 O-2 -0.67 0.3681 -0.467 1 0.0
Si5 Si+4 -0.69 0.3981 -0.649 1 0.0
O4 O-2 0.747 0.2406 0.007 1 0.0
O2 O-2 0.442 0.3736 0.297 1 0.0
O12 O-2 -0.435 0.3734 -0.252 1 0.0
Si4 Si+4 -0.647 0.2451 -0.092 1 0.0
C6 C+3 0.399 -0.0297 0.142 0.5 0.0
C4 C+3 0.533 0.1645 0.619 0.5 0.0
C3 C+3 0.46 0.0855 0.358 0.5 0.0
C2 C+3 0.446 0.0002 0.308 0.5 0.0
O8 O-2 0.615 0.5 0.282 1 0.0
